data_4301901
loop_
_publ_author_name
'Louise N. Dawe'
'Konstantin V. Shuvaev'
'Laurence K. Thompson'

_publ_section_title
;
Magnetic [nxn] (n= 2-5) Grids by Directed Self-Assembly
;
_journal_name_full 'Inorganic Chemistry'
_journal_page_first 3323
_journal_page_last 3341
_journal_paper_doi 10.1021/ic801078h
_journal_volume 48
_journal_year 2009
_chemical_formula_sum 'C53.2 H72.8 N28 Ni4 O25.2'
_chemical_formula_weight 1742.53
_chemical_name_systematic
; 
 ? 
;
_space_group_IT_number 15
_symmetry_cell_setting monoclinic
_symmetry_Int_Tables_number 15
_symmetry_space_group_name_Hall '-C 2yc'
_symmetry_space_group_name_H-M 'C 1 2/c 1'
_atom_sites_solution_hydrogens geom
_atom_sites_solution_primary direct
_atom_sites_solution_secondary difmap
_audit_creation_method SHELXL-97
_cell_angle_alpha 90.00
_cell_angle_beta 113.239(2)
_cell_angle_gamma 90.00
_cell_formula_units_Z 4
_cell_length_a 29.508(4)
_cell_length_b 16.6429(18)
_cell_length_c 16.857(2)
_cell_measurement_reflns_used 11308
_cell_measurement_temperature 138(2)
_cell_measurement_theta_max 30.8140
_cell_measurement_theta_min 2.3546
_cell_volume 7606.8(16)
_computing_cell_refinement 'CrystalClear (Rigaku/MSC Inc., 2005)'
_computing_data_collection 'CrystalClear (Rigaku/MSC Inc., 2005)'
_computing_data_reduction 'CrystalClear (Rigaku/MSC Inc., 2005)'
_computing_molecular_graphics 'CrystalStructure3.7.0(Rigaku/MSC Inc.,2005)'
_computing_publication_material 'CrystalStructure3.7.0(Rigaku/MSC Inc.,2005)'
_computing_structure_refinement 'SHELXL-97 (Sheldrick, 1997)'
_computing_structure_solution 'SHELXS-97 (Sheldrick, 1990)'
_diffrn_ambient_temperature 138(2)
_diffrn_detector_area_resol_mean 14.63
_diffrn_measured_fraction_theta_full 0.999
_diffrn_measured_fraction_theta_max 0.999
_diffrn_measurement_device_type 'Rigaku Saturn'
_diffrn_measurement_method \w
_diffrn_radiation_monochromator graphite
_diffrn_radiation_source 'fine-focus sealed tube'
_diffrn_radiation_type MoK\a
_diffrn_radiation_wavelength 0.71070
_diffrn_reflns_av_R_equivalents 0.0434
_diffrn_reflns_av_sigmaI/netI 0.0382
_diffrn_reflns_limit_h_max 37
_diffrn_reflns_limit_h_min -37
_diffrn_reflns_limit_k_max 20
_diffrn_reflns_limit_k_min -19
_diffrn_reflns_limit_l_max 20
_diffrn_reflns_limit_l_min -21
_diffrn_reflns_number 32733
_diffrn_reflns_theta_full 26.50
_diffrn_reflns_theta_max 26.50
_diffrn_reflns_theta_min 2.56
_exptl_absorpt_coefficient_mu 1.068
_exptl_absorpt_correction_T_max 0.8253
_exptl_absorpt_correction_T_min 0.6965
_exptl_absorpt_correction_type numerical
_exptl_crystal_colour Red
_exptl_crystal_density_diffrn 1.521
_exptl_crystal_density_method 'not measured'
_exptl_crystal_description Prism
_exptl_crystal_F_000 3606.40
_exptl_crystal_size_max 0.64
_exptl_crystal_size_mid 0.43
_exptl_crystal_size_min 0.33
_platon_squeeze_details
;
The Platon Squeeze procedure was applied to recover 345.6 electrons per
unit cell in one void (2685.4 ^A^3), that is 172.8 electrons per
formula unit. Disordered solvent methanol appeared to be present prior to the 
application of Squeeze, though a good point atom model could not be achieved
for these. The application of squeeze gave a good improvement in the data 
statistics and allowed for a full refinement of the framework structure.
PLATON Reference : Spek, A.L. (2003), J.Appl.Cryst. 36, 7-13
;
_refine_diff_density_max 0.881
_refine_diff_density_min -0.706
_refine_diff_density_rms 0.087
_refine_ls_extinction_coef 0.00045(14)
_refine_ls_extinction_expression Fc^*^=kFc[1+0.001xFc^2^\l^3^/sin(2\q)]^-1/4^
_refine_ls_extinction_method SHELXL
_refine_ls_goodness_of_fit_ref 1.065
_refine_ls_hydrogen_treatment constr
_refine_ls_matrix_type full
_refine_ls_number_parameters 417
_refine_ls_number_reflns 7881
_refine_ls_number_restraints 0
_refine_ls_restrained_S_all 1.065
_refine_ls_R_factor_all 0.0671
_refine_ls_R_factor_gt 0.0597
_refine_ls_shift/su_max 0.001
_refine_ls_shift/su_mean 0.000
_refine_ls_structure_factor_coef Fsqd
_refine_ls_weighting_details 'calc w=1/[\s^2^(Fo^2^)+(0.1092P)^2^+3.9525P] where P=(Fo^2^+2Fc^2^)/3'
_refine_ls_weighting_scheme calc
_refine_ls_wR_factor_gt 0.1782
_refine_ls_wR_factor_ref 0.1866
_reflns_number_gt 6582
_reflns_number_total 7881
_reflns_threshold_expression >2sigma(I)
_cod_data_source_file ic801078h_si_001_1.cif
_cod_data_source_block shelxl_(3)
_cod_depositor_comments
;
The following automatic conversions were performed:
'_exptl_absorpt_correction_type' value 'Numerical' changed to 'numerical'
according to '/home/saulius/struct/CIF-dictionaries/cif_core.dic'
dictionary named 'cif_core.dic' version 2.4.1 from 2010-06-29.

Automatic conversion script
Id: cif_fix_enum 1527 2010-12-29 10:47:43Z saulius 
;
_cod_original_sg_symbol_H-M 'C 2/c'
_cod_original_formula_sum 'C53.20 H72.80 N28 O25.20 Ni4'
_cod_database_code 4301901

loop_
_symmetry_equiv_pos_as_xyz
'x, y, z'
'-x, y, -z+1/2'
'x+1/2, y+1/2, z'
'-x+1/2, y+1/2, -z+1/2'
'-x, -y, -z'
'x, -y, z-1/2'
'-x+1/2, -y+1/2, -z'
'x+1/2, -y+1/2, z-1/2'

loop_
_atom_site_label
_atom_site_type_symbol
_atom_site_fract_x
_atom_site_fract_y
_atom_site_fract_z
_atom_site_U_iso_or_equiv
_atom_site_adp_type
_atom_site_occupancy
_atom_site_symmetry_multiplicity
_atom_site_calc_flag
_atom_site_refinement_flags
_atom_site_disorder_assembly
_atom_site_disorder_group
Ni1 Ni 0.100369(15) 0.75715(2) 0.31563(3) 0.04148(16) Uani 1 1 d . . .
Ni2 Ni 0.002020(15) 0.751105(19) 0.41837(3) 0.04201(16) Uani 1 1 d . . .
O1 O -0.11179(9) 1.08369(15) 0.44049(17) 0.0642(6) Uani 1 1 d . . .
O2 O -0.13105(10) 0.95769(16) 0.46053(19) 0.0689(7) Uani 1 1 d . . .
O3 O 0.04768(7) 0.79891(12) 0.36335(12) 0.0431(5) Uani 1 1 d . . .
O4 O -0.10913(9) 0.40939(14) -0.08014(18) 0.0688(7) Uani 1 1 d . . .
O5 O -0.13355(11) 0.53256(17) -0.12788(18) 0.0789(8) Uani 1 1 d . . .
O6 O 0.04658(7) 0.70944(12) 0.20018(12) 0.0428(5) Uani 1 1 d . . .
O7 O 0.05453(9) 0.77809(14) 0.54069(14) 0.0545(6) Uani 1 1 d . . .
O8 O -0.04695(9) 0.72050(14) 0.47343(16) 0.0564(6) Uani 1 1 d . . .
N1 N -0.05612(9) 0.89960(15) 0.42518(16) 0.0461(6) Uani 1 1 d . . .
N2 N -0.02004(9) 0.87083(14) 0.40403(15) 0.0427(5) Uani 1 1 d . . .
N3 N 0.07016(9) 0.92276(14) 0.32552(16) 0.0442(6) Uani 1 1 d . . .
N4 N 0.10124(9) 0.87432(15) 0.30175(16) 0.0426(6) Uani 1 1 d . . .
N5 N 0.14235(10) 0.98770(15) 0.28218(18) 0.0525(6) Uani 1 1 d . . .
H3 H 0.1246 1.0207 0.2991 0.063 Uiso 1 1 calc R . .
H4 H 0.1654 1.0068 0.2666 0.063 Uiso 1 1 calc R . .
N6 N 0.21749(12) 0.8176(2) 0.1846(2) 0.0666(8) Uani 1 1 d . . .
N7 N 0.15150(10) 0.77326(16) 0.25764(17) 0.0460(6) Uani 1 1 d . . .
N8 N -0.05830(9) 0.59855(15) 0.00490(16) 0.0448(6) Uani 1 1 d . . .
N9 N -0.02199(9) 0.63111(14) 0.07354(15) 0.0418(5) Uani 1 1 d . . .
N10 N 0.07382(9) 0.58899(14) 0.27470(16) 0.0421(5) Uani 1 1 d . . .
N11 N 0.10529(9) 0.64119(14) 0.33733(16) 0.0419(5) Uani 1 1 d . . .
N12 N 0.14711(10) 0.53220(15) 0.42012(17) 0.0495(6) Uani 1 1 d . . .
H10 H 0.1285 0.4971 0.3822 0.059 Uiso 1 1 calc R . .
H11 H 0.1710 0.5155 0.4679 0.059 Uiso 1 1 calc R . .
N13 N 0.23260(12) 0.7140(2) 0.5993(2) 0.0679(9) Uani 1 1 d . . .
N14 N 0.15729(11) 0.74848(14) 0.44112(18) 0.0464(6) Uani 1 1 d . . .
C1 C -0.10558(12) 1.0096(2) 0.4427(2) 0.0531(8) Uani 1 1 d . . .
C2 C -0.06406(11) 0.97851(18) 0.41884(19) 0.0454(7) Uani 1 1 d . . .
C3 C -0.03710(12) 1.03119(18) 0.3902(2) 0.0486(7) Uani 1 1 d . . .
H1 H -0.0441 1.0871 0.3856 0.058 Uiso 1 1 calc R . .
C4 C -0.00086(11) 1.00141(17) 0.3690(2) 0.0450(7) Uani 1 1 d . . .
H2 H 0.0185 1.0355 0.3497 0.054 Uiso 1 1 calc R . .
C5 C 0.00705(10) 0.91827(16) 0.37668(18) 0.0405(6) Uani 1 1 d . . .
C6 C 0.04414(10) 0.87705(17) 0.35451(18) 0.0425(6) Uani 1 1 d . . .
C7 C 0.13429(11) 0.90923(18) 0.28017(19) 0.0451(7) Uani 1 1 d . . .
C8 C 0.16221(11) 0.85131(18) 0.25072(19) 0.0454(7) Uani 1 1 d . . .
C9 C 0.19599(13) 0.8717(2) 0.2158(2) 0.0572(8) Uani 1 1 d . . .
H5 H 0.2041 0.9268 0.2142 0.069 Uiso 1 1 calc R . .
C10 C 0.20584(16) 0.7415(2) 0.1911(3) 0.0626(10) Uani 1 1 d . . .
H6 H 0.2209 0.7009 0.1703 0.075 Uiso 1 1 calc R . .
C11 C 0.17330(12) 0.7186(2) 0.2262(2) 0.0558(8) Uani 1 1 d . . .
H7 H 0.1660 0.6633 0.2283 0.067 Uiso 1 1 calc R . .
C12 C -0.10537(12) 0.4836(2) -0.0751(2) 0.0566(8) Uani 1 1 d . . .
C13 C -0.06364(11) 0.51929(17) 0.0031(2) 0.0443(6) Uani 1 1 d . . .
C14 C -0.03330(11) 0.46824(17) 0.0685(2) 0.0448(7) Uani 1 1 d . . .
H8 H -0.0381 0.4117 0.0646 0.054 Uiso 1 1 calc R . .
C15 C 0.00351(11) 0.50226(17) 0.1381(2) 0.0423(6) Uani 1 1 d . . .
H9 H 0.0252 0.4706 0.1844 0.051 Uiso 1 1 calc R . .
C16 C 0.00764(10) 0.58634(16) 0.13766(19) 0.0398(6) Uani 1 1 d . . .
C17 C 0.04532(10) 0.63163(17) 0.20874(18) 0.0421(6) Uani 1 1 d . . .
C18 C 0.13922(10) 0.61010(17) 0.40522(19) 0.0427(6) Uani 1 1 d . . .
C19 C 0.16881(11) 0.67159(18) 0.46783(19) 0.0446(6) Uani 1 1 d . . .
C20 C 0.20671(13) 0.6554(2) 0.5468(2) 0.0607(9) Uani 1 1 d . . .
H12 H 0.2145 0.6010 0.5641 0.073 Uiso 1 1 calc R . .
C21 C 0.22045(14) 0.7889(2) 0.5735(2) 0.0624(9) Uani 1 1 d . . .
H13 H 0.2383 0.8317 0.6098 0.075 Uiso 1 1 calc R . .
C22 C 0.18216(12) 0.8069(2) 0.4946(2) 0.0540(8) Uani 1 1 d . . .
H14 H 0.1738 0.8614 0.4789 0.065 Uiso 1 1 calc R . .

loop_
_atom_site_aniso_label
_atom_site_aniso_U_11
_atom_site_aniso_U_22
_atom_site_aniso_U_33
_atom_site_aniso_U_23
_atom_site_aniso_U_13
_atom_site_aniso_U_12
Ni1 0.0390(2) 0.0294(2) 0.0440(3) -0.00120(14) 0.00349(19) -0.00053(13)
Ni2 0.0440(3) 0.0272(2) 0.0430(3) 0.00064(13) 0.0046(2) -0.00041(13)
O1 0.0617(14) 0.0471(13) 0.0778(16) -0.0079(12) 0.0213(13) 0.0087(11)
O2 0.0626(15) 0.0602(16) 0.0866(18) -0.0136(14) 0.0322(14) -0.0095(12)
O3 0.0441(11) 0.0265(10) 0.0507(12) -0.0017(8) 0.0100(9) -0.0014(8)
O4 0.0596(14) 0.0416(13) 0.0834(17) -0.0201(12) 0.0049(13) -0.0075(11)
O5 0.0727(17) 0.0633(17) 0.0649(16) -0.0117(13) -0.0114(13) 0.0080(14)
O6 0.0419(10) 0.0256(10) 0.0473(11) -0.0012(8) 0.0029(9) 0.0009(7)
O7 0.0610(14) 0.0407(11) 0.0424(11) -0.0039(10) -0.0004(10) 0.0005(11)
O8 0.0643(14) 0.0424(12) 0.0625(14) 0.0006(11) 0.0250(12) -0.0007(11)
N1 0.0458(13) 0.0366(13) 0.0448(13) -0.0035(10) 0.0060(11) 0.0011(10)
N2 0.0454(13) 0.0315(12) 0.0411(12) -0.0015(10) 0.0060(10) 0.0009(10)
N3 0.0391(12) 0.0305(12) 0.0518(14) -0.0009(10) 0.0061(11) 0.0011(10)
N4 0.0405(12) 0.0320(12) 0.0451(13) -0.0003(10) 0.0059(10) -0.0005(10)
N5 0.0521(14) 0.0351(13) 0.0664(17) 0.0029(12) 0.0193(13) -0.0025(11)
N6 0.0617(18) 0.0604(19) 0.078(2) 0.0045(16) 0.0277(16) 0.0063(15)
N7 0.0407(13) 0.0394(13) 0.0461(13) -0.0014(11) 0.0045(11) 0.0006(11)
N8 0.0412(12) 0.0386(13) 0.0464(13) -0.0080(11) 0.0085(10) 0.0002(10)
N9 0.0426(13) 0.0286(11) 0.0459(13) -0.0034(10) 0.0086(10) -0.0006(10)
N10 0.0426(12) 0.0300(11) 0.0466(13) -0.0010(10) 0.0101(10) 0.0012(10)
N11 0.0438(13) 0.0299(12) 0.0426(12) 0.0024(10) 0.0070(10) 0.0007(10)
N12 0.0508(14) 0.0372(13) 0.0501(14) 0.0082(11) 0.0087(11) 0.0065(11)
N13 0.0565(17) 0.067(2) 0.0548(17) -0.0011(15) -0.0056(14) 0.0029(15)
N14 0.0398(13) 0.0452(15) 0.0408(14) -0.0010(10) 0.0016(11) 0.0005(10)
C1 0.0482(17) 0.0459(18) 0.0542(18) -0.0082(15) 0.0082(14) 0.0012(14)
C2 0.0421(15) 0.0379(15) 0.0439(15) -0.0044(12) 0.0038(12) 0.0013(12)
C3 0.0520(17) 0.0319(14) 0.0525(17) -0.0002(13) 0.0104(14) 0.0048(13)
C4 0.0480(15) 0.0278(13) 0.0485(16) -0.0002(12) 0.0078(13) -0.0015(12)
C5 0.0406(14) 0.0282(13) 0.0401(14) -0.0012(11) 0.0023(11) -0.0018(11)
C6 0.0426(14) 0.0282(13) 0.0424(14) -0.0018(11) 0.0014(12) -0.0030(11)
C7 0.0420(15) 0.0366(14) 0.0430(15) 0.0005(12) 0.0022(12) -0.0020(12)
C8 0.0424(15) 0.0377(15) 0.0437(15) 0.0014(12) 0.0038(12) 0.0009(12)
C9 0.0564(18) 0.0422(17) 0.068(2) 0.0085(16) 0.0191(16) 0.0021(15)
C10 0.060(2) 0.058(2) 0.065(2) -0.0025(17) 0.0196(19) 0.0076(16)
C11 0.0472(17) 0.0482(19) 0.0588(19) -0.0056(15) 0.0067(15) 0.0029(15)
C12 0.0479(17) 0.0484(19) 0.063(2) -0.0138(16) 0.0101(15) 0.0016(14)
C13 0.0420(15) 0.0349(14) 0.0537(16) -0.0081(12) 0.0162(13) -0.0012(12)
C14 0.0469(15) 0.0286(13) 0.0545(17) -0.0049(12) 0.0153(13) -0.0031(12)
C15 0.0457(15) 0.0299(14) 0.0466(15) -0.0022(12) 0.0132(13) -0.0007(12)
C16 0.0386(14) 0.0291(13) 0.0461(15) -0.0022(11) 0.0106(12) -0.0002(11)
C17 0.0432(15) 0.0276(13) 0.0466(15) -0.0040(11) 0.0081(12) 0.0005(11)
C18 0.0395(14) 0.0364(14) 0.0451(15) 0.0063(12) 0.0091(12) 0.0041(11)
C19 0.0400(14) 0.0429(16) 0.0453(15) 0.0018(13) 0.0110(12) 0.0034(12)
C20 0.0516(18) 0.058(2) 0.056(2) 0.0079(16) 0.0038(16) 0.0053(16)
C21 0.057(2) 0.057(2) 0.0544(19) -0.0086(17) 0.0025(16) -0.0008(17)
C22 0.0475(17) 0.0483(18) 0.0544(18) -0.0122(15) 0.0074(14) -0.0004(14)

loop_
_atom_type_symbol
_atom_type_description
_atom_type_scat_dispersion_real
_atom_type_scat_dispersion_imag
_atom_type_scat_source
C C 0.0033 0.0016 'International Tables Vol C Tables 4.2.6.8 and 6.1.1.4'
H H 0.0000 0.0000 'International Tables Vol C Tables 4.2.6.8 and 6.1.1.4'
N N 0.0061 0.0033 'International Tables Vol C Tables 4.2.6.8 and 6.1.1.4'
Ni Ni 0.3393 1.1124 'International Tables Vol C Tables 4.2.6.8 and 6.1.1.4'
O O 0.0106 0.0060 'International Tables Vol C Tables 4.2.6.8 and 6.1.1.4'

loop_
_geom_angle_atom_site_label_1
_geom_angle_atom_site_label_2
_geom_angle_atom_site_label_3
_geom_angle
_geom_angle_site_symmetry_1
_geom_angle_site_symmetry_3
_geom_angle_publ_flag
N11 Ni1 N4 175.01(10) . . ?
N11 Ni1 N7 101.39(11) . . ?
N4 Ni1 N7 76.93(10) . . ?
N11 Ni1 O6 77.06(9) . . ?
N4 Ni1 O6 107.60(9) . . ?
N7 Ni1 O6 92.04(9) . . ?
N11 Ni1 N14 77.05(9) . . ?
N4 Ni1 N14 98.25(9) . . ?
N7 Ni1 N14 92.34(11) . . ?
O6 Ni1 N14 154.10(8) . . ?
N11 Ni1 O3 105.21(10) . . ?
N4 Ni1 O3 76.52(9) . . ?
N7 Ni1 O3 153.40(9) . . ?
O6 Ni1 O3 94.31(8) . . ?
N14 Ni1 O3 93.11(10) . . ?
O8 Ni2 O6 90.59(9) . 2 ?
O8 Ni2 N9 87.93(10) . 2 ?
O6 Ni2 N9 79.10(9) 2 2 ?
O8 Ni2 O3 171.62(9) . . ?
O6 Ni2 O3 91.24(8) 2 . ?
N9 Ni2 O3 100.45(9) 2 . ?
O8 Ni2 N2 92.64(10) . . ?
O6 Ni2 N2 98.23(8) 2 . ?
N9 Ni2 N2 177.28(9) 2 . ?
O3 Ni2 N2 79.00(9) . . ?
O8 Ni2 O7 89.28(10) . . ?
O6 Ni2 O7 172.63(8) 2 . ?
N9 Ni2 O7 93.53(9) 2 . ?
O3 Ni2 O7 89.95(9) . . ?
N2 Ni2 O7 89.14(9) . . ?
C6 O3 Ni2 113.31(18) . . ?
C6 O3 Ni1 108.58(18) . . ?
Ni2 O3 Ni1 138.10(10) . . ?
C17 O6 Ni2 113.62(16) . 2 ?
C17 O6 Ni1 108.28(16) . . ?
Ni2 O6 Ni1 138.09(10) 2 . ?
C2 N1 N2 117.7(3) . . ?
C5 N2 N1 122.1(2) . . ?
C5 N2 Ni2 113.95(19) . . ?
N1 N2 Ni2 123.88(19) . . ?
C6 N3 N4 108.8(2) . . ?
C7 N4 N3 118.2(2) . . ?
C7 N4 Ni1 121.4(2) . . ?
N3 N4 Ni1 119.93(19) . . ?
C9 N6 C10 115.8(3) . . ?
C11 N7 C8 117.0(3) . . ?
C11 N7 Ni1 129.7(3) . . ?
C8 N7 Ni1 113.3(2) . . ?
C13 N8 N9 117.9(2) . . ?
C16 N9 N8 121.6(2) . . ?
C16 N9 Ni2 114.27(18) . 2 ?
N8 N9 Ni2 123.74(18) . 2 ?
C17 N10 N11 108.5(2) . . ?
C18 N11 N10 118.1(2) . . ?
C18 N11 Ni1 122.2(2) . . ?
N10 N11 Ni1 119.51(17) . . ?
C21 N13 C20 117.5(3) . . ?
C22 N14 C19 117.7(3) . . ?
C22 N14 Ni1 129.2(2) . . ?
C19 N14 Ni1 113.0(2) . . ?
O1 C1 O2 126.3(3) . . ?
O1 C1 C2 116.9(3) . . ?
O2 C1 C2 116.7(3) . . ?
N1 C2 C3 122.9(3) . . ?
N1 C2 C1 116.7(3) . . ?
C3 C2 C1 120.5(3) . . ?
C4 C3 C2 118.8(3) . . ?
C3 C4 C5 117.4(3) . . ?
N2 C5 C4 121.2(3) . . ?
N2 C5 C6 115.1(2) . . ?
C4 C5 C6 123.7(3) . . ?
N3 C6 O3 126.1(3) . . ?
N3 C6 C5 115.7(3) . . ?
O3 C6 C5 118.2(3) . . ?
N4 C7 N5 125.3(3) . . ?
N4 C7 C8 112.4(3) . . ?
N5 C7 C8 122.3(3) . . ?
N7 C8 C9 120.2(3) . . ?
N7 C8 C7 114.7(3) . . ?
C9 C8 C7 125.0(3) . . ?
N6 C9 C8 122.7(3) . . ?
N6 C10 C11 123.4(4) . . ?
N7 C11 C10 120.8(4) . . ?
O4 C12 O5 125.7(3) . . ?
O4 C12 C13 117.8(3) . . ?
O5 C12 C13 116.5(3) . . ?
N8 C13 C14 123.5(3) . . ?
N8 C13 C12 117.1(3) . . ?
C14 C13 C12 119.5(3) . . ?
C15 C14 C13 118.0(3) . . ?
C14 C15 C16 116.7(3) . . ?
N9 C16 C15 122.4(3) . . ?
N9 C16 C17 114.8(2) . . ?
C15 C16 C17 122.8(3) . . ?
O6 C17 N10 126.6(2) . . ?
O6 C17 C16 117.5(2) . . ?
N10 C17 C16 116.0(2) . . ?
N11 C18 N12 125.2(3) . . ?
N11 C18 C19 112.7(3) . . ?
N12 C18 C19 122.1(3) . . ?
N14 C19 C20 120.3(3) . . ?
N14 C19 C18 114.6(3) . . ?
C20 C19 C18 125.1(3) . . ?
N13 C20 C19 121.8(3) . . ?
N13 C21 C22 121.9(3) . . ?
N14 C22 C21 120.7(3) . . ?

loop_
_geom_bond_atom_site_label_1
_geom_bond_atom_site_label_2
_geom_bond_distance
_geom_bond_site_symmetry_2
_geom_bond_publ_flag
Ni1 N11 1.959(2) . ?
Ni1 N4 1.965(2) . ?
Ni1 N7 2.114(3) . ?
Ni1 O6 2.1212(19) . ?
Ni1 N14 2.124(3) . ?
Ni1 O3 2.129(2) . ?
Ni2 O8 2.066(3) . ?
Ni2 O6 2.0663(19) 2 ?
Ni2 N9 2.071(2) 2 ?
Ni2 O3 2.072(2) . ?
Ni2 N2 2.080(2) . ?
Ni2 O7 2.082(2) . ?
O1 C1 1.245(4) . ?
O2 C1 1.257(4) . ?
O3 C6 1.308(3) . ?
O4 C12 1.241(4) . ?
O5 C12 1.250(4) . ?
O6 C17 1.305(3) . ?
O6 Ni2 2.0663(19) 2 ?
N1 C2 1.331(4) . ?
N1 N2 1.338(4) . ?
N2 C5 1.329(4) . ?
N3 C6 1.305(4) . ?
N3 N4 1.393(3) . ?
N4 C7 1.304(4) . ?
N5 C7 1.326(4) . ?
N6 C9 1.324(5) . ?
N6 C10 1.328(5) . ?
N7 C11 1.337(4) . ?
N7 C8 1.353(4) . ?
N8 C13 1.327(4) . ?
N8 N9 1.342(3) . ?
N9 C16 1.320(4) . ?
N9 Ni2 2.071(2) 2 ?
N10 C17 1.307(4) . ?
N10 N11 1.399(3) . ?
N11 C18 1.295(4) . ?
N12 C18 1.324(4) . ?
N13 C21 1.321(5) . ?
N13 C20 1.337(5) . ?
N14 C22 1.332(4) . ?
N14 C19 1.355(4) . ?
C1 C2 1.522(5) . ?
C2 C3 1.392(4) . ?
C3 C4 1.348(4) . ?
C4 C5 1.401(4) . ?
C5 C6 1.460(4) . ?
C7 C8 1.475(4) . ?
C8 C9 1.385(5) . ?
C10 C11 1.366(6) . ?
C12 C13 1.524(4) . ?
C13 C14 1.400(4) . ?
C14 C15 1.368(4) . ?
C15 C16 1.405(4) . ?
C16 C17 1.479(4) . ?
C18 C19 1.482(4) . ?
C19 C20 1.386(4) . ?
C21 C22 1.397(5) . ?

loop_
_platon_squeeze_void_nr
_platon_squeeze_void_average_x
_platon_squeeze_void_average_y
_platon_squeeze_void_average_z
_platon_squeeze_void_volume
_platon_squeeze_void_count_electrons
1 0.198 0.044 0.511 2685.4 345.6
